data_4516617
loop_
_publ_author_name
'Zhao, Yan-Wu'
'Zhang, Fu-Qiang'
'Zhang, Xian-Ming'

_publ_section_title
;
 Single Component Lanthanide Hybrids Based on Metal-Organic Framework for
 Near-Ultraviolet White Light LED.
;
_journal_issue 36
_journal_name_full 'ACS applied materials &amp; interfaces'
_journal_page_first 24123
_journal_page_last 24130
_journal_paper_doi 10.1021/acsami.6b07724
_journal_volume 8
_journal_year 2016
_chemical_formula_moiety '0.25(C92 H68 O40 Tm4)'
_chemical_formula_sum 'C23 H19 O10 Tm'
_chemical_formula_weight 624.31
_space_group_crystal_system monoclinic
_space_group_IT_number 12
_space_group_name_Hall '-C 2y'
_space_group_name_H-M_alt 'C 1 2/m 1'
_atom_sites_solution_hydrogens geom
_atom_sites_solution_primary iterative
_atom_sites_solution_secondary difmap
_audit_creation_date 2015-09-13
_audit_creation_method
;
Olex2 1.2
(compiled 2015.01.26 svn.r3150 for OlexSys, GUI svn.r4998)
;
_cell_angle_alpha 90.00
_cell_angle_beta 104.2550(10)
_cell_angle_gamma 90.00
_cell_formula_units_Z 4
_cell_length_a 13.7892(10)
_cell_length_b 23.8999(18)
_cell_length_c 8.4148(7)
_cell_measurement_reflns_used 2096
_cell_measurement_temperature 293(2)
_cell_measurement_theta_max 28.108
_cell_measurement_theta_min 2.498
_cell_volume 2687.8(4)
_computing_molecular_graphics 'Olex2 (Dolomanov et al., 2009)'
_computing_publication_material 'Olex2 (Dolomanov et al., 2009)'
_computing_structure_refinement 'XL (Sheldrick, 2008)'
_computing_structure_solution
;
Superflip (Palatinus & Chapuis, 2007;Palatinus & van der Lee, 2008;
Palatinus et al., 2012)
;
_diffrn_ambient_temperature 293(2)
_diffrn_measured_fraction_theta_full 0.999
_diffrn_measured_fraction_theta_max 0.999
_diffrn_measurement_device_type 'CCD area detector'
_diffrn_measurement_method 'phi and omega scans'
_diffrn_radiation_monochromator graphite
_diffrn_radiation_type MoK\a
_diffrn_radiation_wavelength 0.71000
_diffrn_reflns_av_R_equivalents 0.0457
_diffrn_reflns_av_unetI/netI 0.0616
_diffrn_reflns_limit_h_max 16
_diffrn_reflns_limit_h_min -15
_diffrn_reflns_limit_k_max 21
_diffrn_reflns_limit_k_min -28
_diffrn_reflns_limit_l_max 8
_diffrn_reflns_limit_l_min -10
_diffrn_reflns_number 7036
_diffrn_reflns_theta_full 25.00
_diffrn_reflns_theta_max 25.00
_diffrn_reflns_theta_min 1.70
_diffrn_source 'fine-focus sealed tube'
_exptl_absorpt_coefficient_mu 3.349
_exptl_absorpt_correction_T_max 1
_exptl_absorpt_correction_T_min 0.718957
_exptl_absorpt_correction_type multi-scan
_exptl_absorpt_process_details
;
? was used for absorption correction.
R(int) was 0.0676 before and 0.0431 after correction.
The Ratio of minimum to maximum transmission is 0.7190.
The \l/2 correction factor is 0.0015.
;
_exptl_crystal_colour colorless
_exptl_crystal_density_diffrn 1.543
_exptl_crystal_density_method 'not measured'
_exptl_crystal_description block
_exptl_crystal_F_000 1224
_exptl_crystal_size_max 0.26
_exptl_crystal_size_mid 0.1
_exptl_crystal_size_min 0.06
_platon_squeeze_details
;
;
_refine_diff_density_max 3.368
_refine_diff_density_min -0.588
_refine_diff_density_rms 0.247
_refine_ls_extinction_method none
_refine_ls_goodness_of_fit_ref 1.116
_refine_ls_hydrogen_treatment constr
_refine_ls_matrix_type full
_refine_ls_number_parameters 161
_refine_ls_number_reflns 2441
_refine_ls_number_restraints 0
_refine_ls_restrained_S_all 1.116
_refine_ls_R_factor_all 0.0640
_refine_ls_R_factor_gt 0.0559
_refine_ls_shift/su_max 0.000
_refine_ls_shift/su_mean 0.000
_refine_ls_structure_factor_coef Fsqd
_refine_ls_weighting_details 'calc w=1/[\s^2^(Fo^2^)+(0.1070P)^2^+0.9280P] where P=(Fo^2^+2Fc^2^)/3'
_refine_ls_weighting_scheme calc
_refine_ls_wR_factor_gt 0.1648
_refine_ls_wR_factor_ref 0.1723
_reflns_number_gt 2147
_reflns_number_total 2441
_reflns_threshold_expression >2sigma(I)
_cod_data_source_file am6b07724_si_002.cif
_cod_data_source_block 4
_cod_database_code 4516617
_olex2_refinement_description
;
1. Fixed Uiso
 At 1.2 times of:
  All C(H) groups, All C(H,H) groups
 At 1.5 times of:
  All O(H,H) groups
2. Others
 Fixed Sof: H4a(0.5) H4b(0.5)
3.a Rotating group:
 O4(H4a,H4b)
3.b Secondary CH2 refined with riding coordinates:
 C7(H7a,H7b)
3.c Aromatic/amide H refined with riding coordinates:
 C5(H5), C12(H12), C4(H4), C10(H10), C13(H13), C9(H9)
;
_olex2_submission_special_instructions 'No special instructions were received'

loop_
_space_group_symop_id
_space_group_symop_operation_xyz
1 'x, y, z'
2 '-x, y, -z'
3 'x+1/2, y+1/2, z'
4 '-x+1/2, y+1/2, -z'
5 '-x, -y, -z'
6 'x, -y, z'
7 '-x+1/2, -y+1/2, -z'
8 'x+1/2, -y+1/2, z'

loop_
_atom_site_label
_atom_site_type_symbol
_atom_site_fract_x
_atom_site_fract_y
_atom_site_fract_z
_atom_site_U_iso_or_equiv
_atom_site_adp_type
_atom_site_occupancy
_atom_site_calc_flag
_atom_site_site_symmetry_order
_atom_site_refinement_flags_posn
_atom_site_refinement_flags_adp
_atom_site_refinement_flags_occupancy
Tm1 Tm 0.37859(4) 0.5000 0.16927(6) 0.0326(3) Uani 1 d 2 S T P
O5 O 0.4388(6) 0.4271(3) 0.0589(12) 0.062(2) Uani 1 d 1 . . .
O4 O 0.5468(8) 0.5000 0.3076(14) 0.054(3) Uani 1 d 2 S T P
H4A H 0.5823 0.4874 0.2445 0.081 Uiso 0.50 d 1 GR . .
H4B H 0.5562 0.4791 0.3934 0.081 Uiso 0.50 d 1 GR . .
O1 O 0.3895(6) 0.5609(4) 0.3915(10) 0.072(3) Uani 1 d 1 . . .
O2 O 0.2514(6) 0.4358(3) 0.2021(10) 0.058(2) Uani 1 d 1 . . .
O6 O 0.3997(5) 0.2206(3) 0.1850(8) 0.0435(17) Uani 1 d 1 . . .
O3 O 0.2726(13) 0.5000 -0.0984(14) 0.086(4) Uani 1 d 2 S T P
C7 C 0.3479(8) 0.2486(4) 0.2907(14) 0.045(2) Uani 1 d 1 . . .
H7A H 0.2924 0.2702 0.2264 0.054 Uiso 1 calc 1 R . .
H7B H 0.3929 0.2738 0.3642 0.054 Uiso 1 calc 1 R . .
C3 C 0.5000 0.3399(5) 0.0000 0.030(3) Uani 1 d 2 S T P
C5 C 0.5000 0.2245(5) 0.0000 0.035(3) Uani 1 d 2 S T P
H5 H 0.5000 0.1855 0.0000 0.042 Uiso 1 calc 2 RS T P
C1 C 0.3024(7) 0.4197(4) 0.3362(11) 0.035(2) Uani 1 d 1 . . .
C2 C 0.5000 0.4036(5) 0.0000 0.034(3) Uani 1 d 2 S T P
C12 C 0.3325(8) 0.1460(5) 0.6253(14) 0.051(3) Uani 1 d 1 . . .
H12 H 0.3718 0.1339 0.7256 0.061 Uiso 1 calc 1 R . .
C11 C 0.2375(7) 0.1242(4) 0.5663(11) 0.036(2) Uani 1 d 1 . . .
C4 C 0.4461(6) 0.3115(4) 0.0959(11) 0.0319(19) Uani 1 d 1 . . .
H4 H 0.4100 0.3309 0.1580 0.038 Uiso 1 calc 1 R . .
C6 C 0.4485(7) 0.2534(4) 0.0950(11) 0.034(2) Uani 1 d 1 . . .
C10 C 0.1801(7) 0.1435(4) 0.4178(13) 0.046(2) Uani 1 d 1 . . .
H10 H 0.1161 0.1290 0.3776 0.055 Uiso 1 calc 1 R . .
C8 C 0.3107(8) 0.2042(4) 0.3861(12) 0.042(2) Uani 1 d 1 . . .
C13 C 0.3690(8) 0.1855(4) 0.5363(14) 0.050(3) Uani 1 d 1 . . .
H13 H 0.4331 0.1999 0.5767 0.060 Uiso 1 calc 1 R . .
C9 C 0.2141(8) 0.1825(4) 0.3297(13) 0.049(3) Uani 1 d 1 . . .
H9 H 0.1733 0.1950 0.2311 0.059 Uiso 1 calc 1 R . .

loop_
_atom_site_aniso_label
_atom_site_aniso_U_11
_atom_site_aniso_U_22
_atom_site_aniso_U_33
_atom_site_aniso_U_23
_atom_site_aniso_U_13
_atom_site_aniso_U_12
Tm1 0.0492(4) 0.0208(4) 0.0380(4) 0.000 0.0302(3) 0.000
O5 0.088(6) 0.021(4) 0.101(7) -0.014(4) 0.068(5) -0.001(4)
O4 0.070(7) 0.042(6) 0.056(7) 0.000 0.027(5) 0.000
O1 0.073(5) 0.086(6) 0.056(5) -0.037(4) 0.011(4) 0.044(5)
O2 0.058(4) 0.059(5) 0.059(5) 0.021(4) 0.019(4) -0.015(4)
O6 0.066(4) 0.022(4) 0.056(4) 0.006(3) 0.040(4) 0.000(3)
O3 0.164(13) 0.056(8) 0.039(7) 0.000 0.026(8) 0.000
C7 0.060(6) 0.030(5) 0.058(6) 0.003(4) 0.041(5) -0.001(5)
C3 0.033(6) 0.021(6) 0.037(7) 0.000 0.014(5) 0.000
C5 0.053(8) 0.011(6) 0.045(7) 0.000 0.022(6) 0.000
C1 0.045(5) 0.029(5) 0.035(5) 0.003(4) 0.018(4) -0.003(4)
C2 0.053(8) 0.015(6) 0.037(7) 0.000 0.014(6) 0.000
C12 0.051(6) 0.051(7) 0.053(6) 0.017(5) 0.017(5) -0.007(5)
C11 0.046(5) 0.037(5) 0.035(5) -0.001(4) 0.026(4) -0.006(4)
C4 0.040(5) 0.028(5) 0.035(5) -0.001(4) 0.023(4) 0.004(4)
C6 0.044(5) 0.027(5) 0.039(5) 0.003(4) 0.023(4) -0.003(4)
C10 0.045(5) 0.046(6) 0.049(6) 0.009(5) 0.017(5) -0.014(5)
C8 0.064(6) 0.037(5) 0.039(5) 0.001(4) 0.039(5) -0.002(5)
C13 0.050(6) 0.045(6) 0.061(7) 0.005(5) 0.023(5) -0.012(5)
C9 0.056(6) 0.049(6) 0.045(6) 0.005(5) 0.017(5) -0.011(5)

loop_
_atom_type_symbol
_atom_type_description
_atom_type_scat_dispersion_real
_atom_type_scat_dispersion_imag
_atom_type_scat_source
C C 0.0033 0.0016 'International Tables Vol C Tables 4.2.6.8 and 6.1.1.4'
H H 0.0000 0.0000 'International Tables Vol C Tables 4.2.6.8 and 6.1.1.4'
O O 0.0106 0.0060 'International Tables Vol C Tables 4.2.6.8 and 6.1.1.4'
Tm Tm -0.3139 5.2483 'International Tables Vol C Tables 4.2.6.8 and 6.1.1.4'

loop_
_geom_angle_atom_site_label_1
_geom_angle_atom_site_label_2
_geom_angle_atom_site_label_3
_geom_angle
_geom_angle_site_symmetry_1
_geom_angle_site_symmetry_3
O5 Tm1 O5 102.8(4) 6_565 .
O5 Tm1 O4 77.3(3) 6_565 .
O5 Tm1 O4 77.3(3) . .
O5 Tm1 O1 83.7(3) 6_565 .
O5 Tm1 O1 83.7(3) . 6_565
O5 Tm1 O1 149.3(3) . .
O5 Tm1 O1 149.3(3) 6_565 6_565
O5 Tm1 O2 155.1(3) 6_565 .
O5 Tm1 O2 84.6(3) 6_565 6_565
O5 Tm1 O2 155.1(3) . 6_565
O5 Tm1 O2 84.6(3) . .
O5 Tm1 O3 79.0(4) 6_565 .
O5 Tm1 O3 79.0(4) . .
O5 Tm1 C1 172.6(3) . 6_565
O5 Tm1 C1 84.0(3) 6_565 6_565
O5 Tm1 C1 84.0(3) . .
O5 Tm1 C1 172.6(3) 6_565 .
O4 Tm1 O1 74.9(3) . 6_565
O4 Tm1 O1 74.9(3) . .
O4 Tm1 O2 127.6(2) . .
O4 Tm1 O2 127.6(2) . 6_565
O4 Tm1 O3 141.6(5) . .
O4 Tm1 C1 101.8(3) . 6_565
O4 Tm1 C1 101.8(3) . .
O1 Tm1 O1 76.7(5) . 6_565
O1 Tm1 O2 102.2(3) . .
O1 Tm1 O2 54.3(2) . 6_565
O1 Tm1 O2 54.3(2) 6_565 .
O1 Tm1 O2 102.2(3) 6_565 6_565
O1 Tm1 O3 131.6(3) . .
O1 Tm1 O3 131.6(3) 6_565 .
O1 Tm1 C1 89.0(3) 6_565 6_565
O1 Tm1 C1 27.5(3) . 6_565
O1 Tm1 C1 27.5(3) 6_565 .
O1 Tm1 C1 89.0(3) . .
O2 Tm1 O2 79.7(4) . 6_565
O2 Tm1 C1 90.3(3) 6_565 .
O2 Tm1 C1 26.8(3) 6_565 6_565
O2 Tm1 C1 90.3(3) . 6_565
O2 Tm1 C1 26.8(3) . .
O3 Tm1 O2 79.1(4) . 6_565
O3 Tm1 O2 79.1(4) . .
O3 Tm1 C1 105.3(3) . .
O3 Tm1 C1 105.3(3) . 6_565
C1 Tm1 C1 89.1(4) . 6_565
C2 O5 Tm1 153.9(7) . .
Tm1 O4 H4A 109.9 . .
Tm1 O4 H4B 110.2 . .
H4A O4 H4B 108.9 . .
C1 O1 Tm1 93.8(6) 6_565 .
C1 O2 Tm1 92.1(6) . .
C6 O6 C7 117.5(8) . .
O6 C7 H7A 110.3 . .
O6 C7 H7B 110.3 . .
O6 C7 C8 106.9(8) . .
H7A C7 H7B 108.6 . .
C8 C7 H7A 110.3 . .
C8 C7 H7B 110.3 . .
C4 C3 C2 119.0(6) . .
C4 C3 C2 119.0(6) 2_655 .
C4 C3 C4 122.0(11) . 2_655
C6 C5 H5 120.1 2_655 .
C6 C5 H5 120.1 . .
C6 C5 C6 119.8(11) 2_655 .
O1 C1 Tm1 58.7(5) 6_565 .
O1 C1 C11 119.6(8) 6_565 7_556
O2 C1 Tm1 61.1(5) . .
O2 C1 O1 119.8(8) . 6_565
O2 C1 C11 120.6(8) . 7_556
C11 C1 Tm1 178.2(7) 7_556 .
O5 C2 O5 125.0(13) 2_655 .
O5 C2 C3 117.5(6) 2_655 .
O5 C2 C3 117.5(6) . .
C11 C12 H12 119.8 . .
C13 C12 H12 119.8 . .
C13 C12 C11 120.3(10) . .
C12 C11 C1 120.3(8) . 7_556
C10 C11 C1 121.1(8) . 7_556
C10 C11 C12 118.7(9) . .
C3 C4 H4 121.1 . .
C6 C4 C3 117.7(8) . .
C6 C4 H4 121.1 . .
O6 C6 C5 115.2(8) . .
O6 C6 C4 123.5(8) . .
C5 C6 C4 121.3(9) . .
C11 C10 H10 119.1 . .
C9 C10 C11 121.9(9) . .
C9 C10 H10 119.1 . .
C13 C8 C7 121.0(10) . .
C13 C8 C9 118.6(9) . .
C9 C8 C7 120.3(9) . .
C12 C13 C8 120.4(10) . .
C12 C13 H13 119.8 . .
C8 C13 H13 119.8 . .
C10 C9 C8 120.2(10) . .
C10 C9 H9 119.9 . .
C8 C9 H9 119.9 . .

loop_
_geom_bond_atom_site_label_1
_geom_bond_atom_site_label_2
_geom_bond_distance
_geom_bond_site_symmetry_2
Tm1 O5 2.229(7) 6_565
Tm1 O5 2.229(7) .
Tm1 O4 2.325(10) .
Tm1 O1 2.344(7) .
Tm1 O1 2.344(7) 6_565
Tm1 O2 2.397(7) .
Tm1 O2 2.397(7) 6_565
Tm1 O3 2.364(12) .
Tm1 C1 2.737(9) 6_565
Tm1 C1 2.737(9) .
O5 C2 1.216(9) .
O4 H4A 0.8604 .
O4 H4B 0.8608 .
O1 C1 1.265(11) 6_565
O2 C1 1.235(12) .
O6 C7 1.435(11) .
O6 C6 1.374(11) .
C7 H7A 0.9700 .
C7 H7B 0.9700 .
C7 C8 1.497(12) .
C3 C2 1.523(16) .
C3 C4 1.399(10) 2_655
C3 C4 1.399(10) .
C5 H5 0.9300 .
C5 C6 1.379(11) 2_655
C5 C6 1.379(11) .
C1 O1 1.265(11) 6_565
C1 C11 1.516(12) 7_556
C2 O5 1.216(9) 2_655
C12 H12 0.9300 .
C12 C11 1.383(13) .
C12 C13 1.376(14) .
C11 C1 1.516(12) 7_556
C11 C10 1.383(14) .
C4 H4 0.9300 .
C4 C6 1.389(12) .
C10 H10 0.9300 .
C10 C9 1.345(14) .
C8 C13 1.394(14) .
C8 C9 1.399(14) .
C13 H13 0.9300 .
C9 H9 0.9300 .

loop_
_geom_torsion_atom_site_label_1
_geom_torsion_atom_site_label_2
_geom_torsion_atom_site_label_3
_geom_torsion_atom_site_label_4
_geom_torsion
_geom_torsion_site_symmetry_1
_geom_torsion_site_symmetry_4
Tm1 O5 C2 O5 -19.9(13) . 2_655
Tm1 O5 C2 C3 160.1(13) . .
Tm1 O2 C1 O1 -2.2(11) . 6_565
Tm1 O2 C1 C11 179.3(8) . 7_556
O5 Tm1 O5 C2 29.0(19) 6_565 .
O5 Tm1 O1 C1 89.1(7) 6_565 6_565
O5 Tm1 O1 C1 -166.4(5) . 6_565
O5 Tm1 O2 C1 87.4(7) . .
O5 Tm1 O2 C1 -163.7(6) 6_565 .
O5 Tm1 C1 O1 -70(2) 6_565 6_565
O5 Tm1 C1 O1 87.9(7) . 6_565
O5 Tm1 C1 O2 -89.9(7) . .
O5 Tm1 C1 O2 112(2) 6_565 .
O5 Tm1 C1 C11 -48(23) 6_565 7_556
O5 Tm1 C1 C11 110(22) . 7_556
O4 Tm1 O5 C2 -44.7(16) . .
O4 Tm1 O1 C1 167.6(8) . 6_565
O4 Tm1 O2 C1 18.0(8) . .
O4 Tm1 C1 O1 12.2(8) . 6_565
O4 Tm1 C1 O2 -165.6(6) . .
O4 Tm1 C1 C11 35(22) . 7_556
O1 Tm1 O5 C2 -120.6(16) 6_565 .
O1 Tm1 O5 C2 -70.4(19) . .
O1 Tm1 O1 C1 -114.7(6) 6_565 6_565
O1 Tm1 O2 C1 1.3(6) 6_565 .
O1 Tm1 O2 C1 -62.3(7) . .
O1 Tm1 C1 O1 -62.2(7) . 6_565
O1 Tm1 C1 O2 -177.8(11) 6_565 .
O1 Tm1 C1 O2 120.0(7) . .
O1 Tm1 C1 C11 22(22) 6_565 7_556
O1 Tm1 C1 C11 -40(22) . 7_556
O2 Tm1 O5 C2 134.0(14) 6_565 .
O2 Tm1 O5 C2 -175.2(16) . .
O2 Tm1 O1 C1 1.2(6) 6_565 6_565
O2 Tm1 O1 C1 -66.4(7) . 6_565
O2 Tm1 O2 C1 -112.0(6) 6_565 .
O2 Tm1 C1 O1 -116.4(7) 6_565 6_565
O2 Tm1 C1 O1 177.8(11) . 6_565
O2 Tm1 C1 O2 65.8(7) 6_565 .
O2 Tm1 C1 C11 -160(22) . 7_556
O2 Tm1 C1 C11 -94(22) 6_565 7_556
O6 C7 C8 C13 89.9(12) . .
O6 C7 C8 C9 -93.3(11) . .
O3 Tm1 O5 C2 104.9(17) . .
O3 Tm1 O1 C1 19.8(10) . 6_565
O3 Tm1 O2 C1 167.2(7) . .
O3 Tm1 C1 O1 164.7(7) . 6_565
O3 Tm1 C1 O2 -13.0(7) . .
O3 Tm1 C1 C11 -173(100) . 7_556
C7 O6 C6 C5 177.8(8) . .
C7 O6 C6 C4 -3.1(13) . .
C7 C8 C13 C12 177.8(10) . .
C7 C8 C9 C10 -178.5(10) . .
C3 C4 C6 O6 179.3(7) . .
C3 C4 C6 C5 -1.6(12) . .
C1 Tm1 O5 C2 -128.6(19) 6_565 .
C1 Tm1 O5 C2 -148.2(17) . .
C1 Tm1 O1 C1 -89.9(8) . 6_565
C1 Tm1 O2 C1 -87.3(7) 6_565 .
C1 Tm1 C1 O1 -89.7(7) 6_565 6_565
C1 Tm1 C1 O2 92.6(7) 6_565 .
C1 Tm1 C1 C11 -67(22) 6_565 7_556
C1 C11 C10 C9 179.9(10) 7_556 .
C2 C3 C4 C6 -179.2(6) . .
C12 C11 C10 C9 0.1(17) . .
C11 C12 C13 C8 0.2(18) . .
C11 C10 C9 C8 1.1(17) . .
C4 C3 C2 O5 -13.2(7) . .
C4 C3 C2 O5 -13.2(7) 2_655 2_655
C4 C3 C2 O5 166.8(7) 2_655 .
C4 C3 C2 O5 166.8(7) . 2_655
C4 C3 C4 C6 0.8(6) 2_655 .
C6 O6 C7 C8 -174.4(8) . .
C6 C5 C6 O6 -180.0(9) 2_655 .
C6 C5 C6 C4 0.8(6) 2_655 .
C13 C12 C11 C1 179.5(10) . 7_556
C13 C12 C11 C10 -0.7(17) . .
C13 C8 C9 C10 -1.6(16) . .
C9 C8 C13 C12 1.0(17) . .

loop_
_platon_squeeze_void_nr
_platon_squeeze_void_average_x
_platon_squeeze_void_average_y
_platon_squeeze_void_average_z
_platon_squeeze_void_volume
_platon_squeeze_void_count_electrons
_platon_squeeze_void_content
1 0.000 0.500 -0.032 303 78 ' '
2 0.500 0.000 0.010 303 78 ' '
